data_1558107
loop_
_publ_author_name
'Enjalbert, Renee'
'Sorokina, Svetlana'
'Castro, Alicia'
'Galy, Jean'

_publ_section_title
;
 Comparison of Bismuth Stereochemistry in [BiO2]n and [Bi2O2]n Layers.
 Refinement of BiSbO4
;
_journal_name_full 'Acta Chemica Scandinavica'
_journal_page_first 813
_journal_page_last 819
_journal_paper_doi 10.3891/acta.chem.scand.49-0813
_journal_volume 49
_journal_year 1995
_chemical_formula_sum 'Bi O4 Sb'
_chemical_formula_weight 394.74
_chemical_name_common
;
BiSbO4
;
_space_group_IT_number 15
_space_group_name_Hall '-I 2yc'
_space_group_name_H-M_alt 'I 1 2/c 1'
_symmetry_cell_setting monoclinic
_symmetry_Int_Tables_number 15
_symmetry_space_group_name_Hall '-I 2yc'
_symmetry_space_group_name_H-M 'I 1 2/c 1'
_cell_angle_alpha 90.
_cell_angle_beta 101.11(1)
_cell_angle_gamma 90.
_cell_formula_units_Z 4
_cell_length_a 5.4518(8)
_cell_length_b 4.8784(4)
_cell_length_c 11.825(1)
_cell_volume 308.60(6)
_diffrn_ambient_temperature 293
_diffrn_radiation_probe x-ray
_diffrn_radiation_type MoK\a
_diffrn_radiation_wavelength 0.71069
_exptl_absorpt_coefficient_mu 62.6
_exptl_crystal_density_diffrn 8.496
_exptl_crystal_F_000 664
_refine_ls_number_parameters 20
_refine_ls_number_reflns 453
_refine_ls_R_factor_gt 0.059
_refine_ls_wR_factor_gt 0.070
_cod_data_source_file Acta-Chem-Scand-1995-49-813.cif
_cod_data_source_block 1
_cod_original_sg_symbol_H-M 'I 2/c'
_cod_database_code 1558107

loop_
_space_group_symop_id
_space_group_symop_operation_xyz
1 x,y,z
2 -x,y,1/2-z
3 -x,-y,-z
4 x,-y,1/2+z
5 1/2+x,1/2+y,1/2+z
6 1/2-x,1/2+y,-z
7 1/2-x,1/2-y,1/2-z
8 1/2+x,1/2-y,z

loop_
_atom_site_aniso_label
_atom_site_aniso_U_11
_atom_site_aniso_U_22
_atom_site_aniso_U_33
_atom_site_aniso_U_23
_atom_site_aniso_U_13
_atom_site_aniso_U_12
Bi 0.0090(5) 0.0080(6) 0.0095(5) 0.0000 0.0000 0.003(3)
Sb 0.0033(7) 0.0030(8) 0.0029(7) 0.0005(7) 0.0006(5) 0.0007(7)

loop_
_atom_site_label
_atom_site_type_symbol
_atom_site_thermal_displace_type
_atom_site_fract_x
_atom_site_fract_y
_atom_site_fract_z
_atom_site_occupancy
_atom_site_U_iso_or_equiv
_atom_site_calc_flag
_atom_site_refinement_flags
_atom_site_disorder_assembly
_atom_site_disorder_group
Bi Bi Uani 0.00000 0.51250 0.25000 1.000 0.0091(3) . . . .
Sb Sb Uani 0.00000 0.00000 0.00000 1.000 0.0031(4) . . . .
O1 O Uiso 0.121(3) -0.159(3) 0.155(2) 1.000 0.003(3) . . . .
O2 O Uiso 0.240(3) 0.292(3) 0.062(2) 1.000 0.008(3) . . . .

loop_
_atom_type_symbol
_atom_type_description
_atom_type_scat_dispersion_real
_atom_type_scat_dispersion_imag
_atom_type_scat_source
Bi Bi -4.1077 10.2566 ' International Tables Vol C Tables 4.2.6.8 and 6.1.1.4'
O O 0.0106 0.0060 ' International Tables Vol C Tables 4.2.6.8 and 6.1.1.4'
Sb Sb -0.5866 1.5461 ' International Tables Vol C Tables 4.2.6.8 and 6.1.1.4'

loop_
_geom_angle_atom_site_label_1
_geom_angle_atom_site_label_2
_geom_angle_atom_site_label_3
_geom_angle
_geom_angle_site_symmetry_1
_geom_angle_site_symmetry_2
_geom_angle_site_symmetry_3
_geom_angle_publ_flag
O1 Bi O1 82.6(7) 1_565 . 2_565 yes
O1 Bi O1 71.3(7) 1_565 . 7_555 yes
O1 Bi O1 81.2(7) 1_565 . 8_455 yes
O1 Bi O1 81.2(7) 2_565 . 7_555 yes
O1 Bi O1 71.3(7) 2_565 . 8_455 yes
O1 Bi O1 143.3(5) 7_555 . 8_455 yes
O1 Sb O2 82.0(8) . . . yes
O1 Sb O1 180.00 . . 3_555 yes
O1 Sb O2 98.0(8) . . 3_555 yes
O1 Sb O2 90.4(8) . . 6_545 yes
O1 Sb O2 89.6(8) . . 8_455 yes
O1 Sb O2 98.0(8) 3_555 . . yes
O2 Sb O2 180.00 . . 3_555 yes
O2 Sb O2 92.1(7) . . 6_545 yes
O2 Sb O2 87.9(7) . . 8_455 yes
O1 Sb O2 82.0(8) 3_555 . 3_555 yes
O1 Sb O2 89.6(8) 3_555 . 6_545 yes
O1 Sb O2 90.4(8) 3_555 . 8_455 yes
O2 Sb O2 87.9(7) 3_555 . 6_545 yes
O2 Sb O2 92.1(7) 3_555 . 8_455 yes
O2 Sb O2 180.00 6_545 . 8_455 yes
Bi O1 Sb 134.4(9) 1_545 . . yes
Bi O1 Sb 116.3(8) 7_555 . . yes
Bi O1 Bi 108.7(9) 1_545 . 7_555 yes
Sb O2 Sb 134.2(12) . . 6_555 yes

loop_
_geom_bond_atom_site_label_1
_geom_bond_atom_site_label_2
_geom_bond_distance
_geom_bond_site_symmetry_1
_geom_bond_site_symmetry_2
_geom_bond_publ_flag
Bi O1 2.133(18) . 1_565 yes
Bi O1 2.133(18) . 2_565 yes
Bi O1 2.269(19) . 7_555 yes
Bi O1 2.269(18) . 8_455 yes
Sb O1 1.98(2) . . yes
Sb O2 1.977(17) . . yes
Sb O1 1.98(2) . 3_555 yes
Sb O2 1.977(17) . 3_555 yes
Sb O2 1.994(17) . 6_545 yes
Sb O2 1.994(17) . 8_455 yes

loop_
_geom_torsion_atom_site_label_1
_geom_torsion_atom_site_label_2
_geom_torsion_atom_site_label_3
_geom_torsion_atom_site_label_4
_geom_torsion
_geom_torsion_site_symmetry_1
_geom_torsion_site_symmetry_2
_geom_torsion_site_symmetry_3
_geom_torsion_site_symmetry_4
_geom_torsion_publ_flag
O2 Sb O1 Bi 168.3(13) . . . 1_545 no
O2 Sb O1 Bi -21.9(8) . . . 7_555 no
O1 Sb O2 Sb 135.1(13) . . . 6_555 no
